data_7022669
loop_
_publ_author_name
'Anwar, Muhammad U.'
'Dawe, Louise N.'
'Tandon, Santokh S.'
'Bunge, Scott D.'
'Thompson, Laurence K.'

_publ_section_title
;
 Polynuclear lanthanide (Ln) complexes of a tri-functional hydrazone
 ligand--mononuclear (Dy), dinuclear (Yb, Tm), tetranuclear (Gd), and
 hexanuclear (Gd, Dy, Tb) examples.
;
_journal_issue 21
_journal_name_full 'Dalton transactions (Cambridge, England : 2003)'
_journal_page_first 7781
_journal_page_last 7794
_journal_paper_doi 10.1039/c3dt32732a
_journal_volume 42
_journal_year 2013
_chemical_formula_sum 'C35 H49 N9 O15 Yb2'
_chemical_formula_weight 1181.90
_chemical_name_systematic
;
?
;
_space_group_IT_number 2
_symmetry_cell_setting triclinic
_symmetry_Int_Tables_number 2
_symmetry_space_group_name_Hall '-P 1'
_symmetry_space_group_name_H-M 'P -1'
_atom_sites_solution_hydrogens geom
_atom_sites_solution_primary direct
_atom_sites_solution_secondary difmap
_audit_creation_method SHELXL-97
_cell_angle_alpha 85.267(8)
_cell_angle_beta 84.683(7)
_cell_angle_gamma 72.526(7)
_cell_formula_units_Z 2
_cell_length_a 8.862(2)
_cell_length_b 13.616(3)
_cell_length_c 18.749(5)
_cell_measurement_reflns_used 8800
_cell_measurement_temperature 163(2)
_cell_measurement_theta_max 27.5
_cell_measurement_theta_min 3.1
_cell_volume 2145.1(9)
_computing_cell_refinement 'CrystalClear-SM Expert 2.0 r4 (Rigaku, 2009)'
_computing_data_collection 'CrystalClear-SM Expert 2.0 r4 (Rigaku, 2009)'
_computing_data_reduction 'CrystalClear-SM Expert 2.0 r4 (Rigaku, 2009)'
_computing_molecular_graphics 'CrystalStructure 4.0'
_computing_publication_material 'CrystalStructure 4.0 (Rigaku, 2010)'
_computing_structure_refinement 'SHELXL-97: Acta Cryst.2008, A64, 112-122'
_computing_structure_solution 'SHELXS-97: Acta Cryst.2008, A64, 112-122'
_diffrn_ambient_temperature 163(2)
_diffrn_detector_area_resol_mean 14.63
_diffrn_measured_fraction_theta_full 0.988
_diffrn_measured_fraction_theta_max 0.988
_diffrn_measurement_device_type 'Rigaku Saturn'
_diffrn_measurement_method \w
_diffrn_radiation_monochromator 'graphite - Rigaku SHINE'
_diffrn_radiation_source 'fine-focus sealed tube'
_diffrn_radiation_type MoK\a
_diffrn_radiation_wavelength 0.71075
_diffrn_reflns_av_R_equivalents 0.0686
_diffrn_reflns_av_sigmaI/netI 0.1062
_diffrn_reflns_limit_h_max 11
_diffrn_reflns_limit_h_min -10
_diffrn_reflns_limit_k_max 17
_diffrn_reflns_limit_k_min -14
_diffrn_reflns_limit_l_max 23
_diffrn_reflns_limit_l_min -21
_diffrn_reflns_number 17939
_diffrn_reflns_theta_full 26.50
_diffrn_reflns_theta_max 26.50
_diffrn_reflns_theta_min 3.11
_exptl_absorpt_coefficient_mu 4.410
_exptl_absorpt_correction_T_max 0.414
_exptl_absorpt_correction_T_min 0.316
_exptl_absorpt_correction_type multi-scan
_exptl_absorpt_process_details 'Jacobson, R. (1998) Private communication'
_exptl_crystal_colour 'Light Yellow'
_exptl_crystal_density_diffrn 1.830
_exptl_crystal_density_method 'not measured'
_exptl_crystal_description Prism
_exptl_crystal_F_000 1164
_exptl_crystal_size_max 0.20
_exptl_crystal_size_mid 0.20
_exptl_crystal_size_min 0.20
_refine_diff_density_max 4.151
_refine_diff_density_min -3.166
_refine_diff_density_rms 0.336
_refine_ls_extinction_method none
_refine_ls_goodness_of_fit_ref 1.210
_refine_ls_hydrogen_treatment constr
_refine_ls_matrix_type full
_refine_ls_number_parameters 564
_refine_ls_number_reflns 8778
_refine_ls_number_restraints 12
_refine_ls_restrained_S_all 1.209
_refine_ls_R_factor_all 0.1261
_refine_ls_R_factor_gt 0.1085
_refine_ls_shift/su_max 0.000
_refine_ls_shift/su_mean 0.000
_refine_ls_structure_factor_coef Fsqd
_refine_ls_weighting_details 'calc w=1/[\s^2^(Fo^2^)+(0.0000P)^2^+129.8149P] where P=(Fo^2^+2Fc^2^)/3'
_refine_ls_weighting_scheme calc
_refine_ls_wR_factor_gt 0.2338
_refine_ls_wR_factor_ref 0.2416
_reflns_number_gt 7313
_reflns_number_total 8778
_reflns_threshold_expression >2sigma(I)
_cod_data_source_file c3dt32732a.txt
_cod_data_source_block 5-Revised
_cod_database_code 7022669

loop_
_symmetry_equiv_pos_as_xyz
'x, y, z'
'-x, -y, -z'

loop_
_atom_site_label
_atom_site_type_symbol
_atom_site_fract_x
_atom_site_fract_y
_atom_site_fract_z
_atom_site_U_iso_or_equiv
_atom_site_adp_type
_atom_site_occupancy
_atom_site_symmetry_multiplicity
_atom_site_calc_flag
_atom_site_refinement_flags
Yb1 Yb 0.79514(8) 0.90947(5) 0.22666(4) 0.0199(2) Uani 1 1 d .
Yb2 Yb 0.94897(8) 0.62289(5) 0.22333(4) 0.0190(2) Uani 1 1 d .
O1 O 0.8961(16) 0.4834(9) 0.3773(7) 0.034(3) Uani 1 1 d .
H1 H 0.9563 0.4414 0.3492 0.041 Uiso 1 1 calc R
O2 O 0.8897(13) 0.7620(8) 0.2973(6) 0.020(2) Uani 1 1 d .
O3 O 0.6286(13) 1.0644(8) 0.2233(7) 0.026(3) Uani 1 1 d .
O4 O 0.4399(15) 1.2258(10) 0.1633(7) 0.036(3) Uani 1 1 d .
O5 O 0.6466(16) 1.0460(9) 0.0772(8) 0.035(3) Uani 1 1 d .
H5 H 0.7125 1.0697 0.0520 0.042 Uiso 1 1 calc R
O6 O 0.8809(13) 0.7727(7) 0.1551(6) 0.019(2) Uani 1 1 d U
O7 O 0.9405(13) 0.4674(8) 0.2267(7) 0.025(3) Uani 1 1 d .
O8 O 0.8921(15) 0.3055(9) 0.2936(8) 0.034(3) Uani 1 1 d .
O9 O 0.5799(13) 0.8442(9) 0.2333(7) 0.027(3) Uani 1 1 d .
O10 O 0.6747(13) 0.6694(9) 0.2372(6) 0.024(2) Uani 1 1 d .
O11 O 0.9796(14) 0.9701(10) 0.2811(7) 0.033(3) Uani 1 1 d .
O12 O 1.0217(16) 0.9472(11) 0.1653(7) 0.038(3) Uani 1 1 d .
O13 O 1.1770(13) 0.6256(10) 0.1458(8) 0.035(3) Uani 1 1 d .
O14 O 1.1839(14) 0.5512(11) 0.2790(7) 0.035(3) Uani 1 1 d .
O15 O 0.139(3) 0.7121(17) 0.4545(12) 0.078(6) Uani 1 1 d .
N1 N 0.8819(15) 0.5826(11) 0.3499(8) 0.024(3) Uani 1 1 d .
N2 N 0.7267(18) 0.8351(11) 0.3957(8) 0.027(3) Uani 1 1 d .
N3 N 0.6886(16) 0.9253(10) 0.3489(8) 0.024(3) Uani 1 1 d .
N4 N 0.7210(16) 0.9456(10) 0.1021(7) 0.020(3) Uani 1 1 d .
N5 N 0.8379(17) 0.6929(10) 0.0575(8) 0.024(3) Uani 1 1 d .
N6 N 0.8791(17) 0.6035(11) 0.1031(8) 0.027(3) Uani 1 1 d .
N7 N 1.3589(18) 0.6958(13) 0.0875(8) 0.034(4) Uani 1 1 d .
N8 N 1.4044(18) 0.4986(13) 0.3413(10) 0.038(4) Uani 1 1 d .
N9 N 0.209(2) 0.8587(17) 0.4521(11) 0.052(5) Uani 1 1 d .
C1 C 0.811(2) 0.6340(15) 0.4752(10) 0.034(4) Uani 1 1 d .
H1A H 0.8102 0.5625 0.4857 0.040 Uiso 1 1 calc R
H1B H 0.7086 0.6810 0.4911 0.040 Uiso 1 1 calc R
H1C H 0.8952 0.6465 0.5006 0.040 Uiso 1 1 calc R
C2 C 0.8422(18) 0.6521(12) 0.3971(9) 0.022(3) Uani 1 1 d .
C3 C 0.8234(18) 0.7577(13) 0.3619(9) 0.022(3) Uani 1 1 d .
C4 C 0.5810(18) 1.0010(13) 0.3766(9) 0.022(3) Uani 1 1 d .
H4 H 0.5526 0.9927 0.4264 0.026 Uiso 1 1 calc R
C5 C 0.4985(18) 1.0972(13) 0.3407(10) 0.024(4) Uani 1 1 d .
C6 C 0.373(2) 1.1657(15) 0.3819(11) 0.033(4) Uani 1 1 d .
H6 H 0.3570 1.1503 0.4318 0.039 Uiso 1 1 calc R
C7 C 0.2772(19) 1.2529(15) 0.3502(10) 0.030(4) Uani 1 1 d .
H7 H 0.1954 1.2982 0.3786 0.036 Uiso 1 1 calc R
C8 C 0.297(2) 1.2763(14) 0.2772(10) 0.030(4) Uani 1 1 d .
H8 H 0.2312 1.3382 0.2561 0.036 Uiso 1 1 calc R
C9 C 0.414(2) 1.2090(13) 0.2348(10) 0.027(4) Uani 1 1 d .
C10 C 0.5201(18) 1.1202(12) 0.2651(10) 0.025(4) Uani 1 1 d .
C11 C 0.330(3) 1.3137(15) 0.1294(11) 0.041(5) Uani 1 1 d .
H11A H 0.2208 1.3138 0.1449 0.050 Uiso 1 1 calc R
H11B H 0.3460 1.3098 0.0772 0.050 Uiso 1 1 calc R
H11C H 0.3468 1.3772 0.1430 0.050 Uiso 1 1 calc R
C12 C 0.753(3) 0.8955(16) -0.0235(10) 0.038(5) Uani 1 1 d .
H12A H 0.6411 0.9260 -0.0330 0.046 Uiso 1 1 calc R
H12B H 0.7949 0.8296 -0.0463 0.046 Uiso 1 1 calc R
H12C H 0.8133 0.9425 -0.0431 0.046 Uiso 1 1 calc R
C13 C 0.7676(19) 0.8780(14) 0.0556(10) 0.028(4) Uani 1 1 d .
C14 C 0.8346(19) 0.7748(14) 0.0895(9) 0.024(3) Uani 1 1 d U
C15 C 0.8709(19) 0.5211(12) 0.0752(9) 0.020(3) Uani 1 1 d .
H15 H 0.8591 0.5255 0.0251 0.025 Uiso 1 1 calc R
C16 C 0.8779(18) 0.4245(13) 0.1131(10) 0.027(4) Uani 1 1 d .
C17 C 0.843(2) 0.3484(15) 0.0751(12) 0.038(5) Uani 1 1 d .
H17 H 0.8292 0.3602 0.0252 0.046 Uiso 1 1 calc R
C18 C 0.829(3) 0.2587(16) 0.1094(12) 0.042(5) Uani 1 1 d .
H18 H 0.8130 0.2072 0.0823 0.050 Uiso 1 1 calc R
C19 C 0.838(2) 0.2417(13) 0.1832(13) 0.036(5) Uani 1 1 d .
H19 H 0.8170 0.1823 0.2071 0.043 Uiso 1 1 calc R
C20 C 0.8778(19) 0.3126(13) 0.2222(10) 0.026(4) Uani 1 1 d .
C21 C 0.8996(18) 0.4032(13) 0.1883(11) 0.028(4) Uani 1 1 d .
C22 C 0.859(3) 0.2167(17) 0.3352(12) 0.048(6) Uani 1 1 d .
H22A H 0.7518 0.2157 0.3279 0.058 Uiso 1 1 calc R
H22B H 0.8684 0.2226 0.3863 0.058 Uiso 1 1 calc R
H22C H 0.9361 0.1528 0.3192 0.058 Uiso 1 1 calc R
C23 C 0.5627(18) 0.7554(15) 0.2451(10) 0.028(4) Uani 1 1 d .
C24 C 0.396(2) 0.7502(17) 0.2681(14) 0.050(6) Uani 1 1 d .
H24A H 0.3815 0.7471 0.3206 0.060 Uiso 1 1 calc R
H24B H 0.3815 0.6885 0.2500 0.060 Uiso 1 1 calc R
H24C H 0.3187 0.8117 0.2485 0.060 Uiso 1 1 calc R
C25 C 1.060(2) 0.9766(14) 0.2213(11) 0.032(4) Uani 1 1 d .
C26 C 1.191(2) 1.0243(15) 0.2165(11) 0.035(5) Uani 1 1 d .
H26A H 1.2829 0.9813 0.1891 0.042 Uiso 1 1 calc R
H26B H 1.2192 1.0302 0.2649 0.042 Uiso 1 1 calc R
H26C H 1.1560 1.0931 0.1923 0.042 Uiso 1 1 calc R
C27 C 1.2148(19) 0.7026(16) 0.1195(10) 0.032(4) Uani 1 1 d .
H27 H 1.1387 0.7686 0.1221 0.039 Uiso 1 1 calc R
C28 C 1.477(3) 0.598(2) 0.0793(16) 0.065(8) Uani 1 1 d .
H28A H 1.4254 0.5435 0.0798 0.078 Uiso 1 1 calc R
H28B H 1.5470 0.5835 0.1189 0.078 Uiso 1 1 calc R
H28C H 1.5400 0.5997 0.0336 0.078 Uiso 1 1 calc R
C29 C 1.401(3) 0.789(2) 0.0608(14) 0.057(7) Uani 1 1 d .
H29A H 1.3086 0.8494 0.0669 0.069 Uiso 1 1 calc R
H29B H 1.4372 0.7838 0.0099 0.069 Uiso 1 1 calc R
H29C H 1.4869 0.7956 0.0879 0.069 Uiso 1 1 calc R
C30 C 1.250(2) 0.5442(14) 0.3343(10) 0.027(4) Uani 1 1 d .
H30 H 1.1875 0.5734 0.3755 0.032 Uiso 1 1 calc R
C31 C 1.472(3) 0.497(3) 0.4059(17) 0.081(10) Uani 1 1 d .
H31A H 1.5523 0.5336 0.3985 0.097 Uiso 1 1 calc R
H31B H 1.5212 0.4254 0.4227 0.097 Uiso 1 1 calc R
H31C H 1.3891 0.5309 0.4418 0.097 Uiso 1 1 calc R
C32 C 1.508(3) 0.4629(17) 0.2785(13) 0.049(6) Uani 1 1 d .
H32A H 1.4458 0.4764 0.2363 0.059 Uiso 1 1 calc R
H32B H 1.5601 0.3886 0.2852 0.059 Uiso 1 1 calc R
H32C H 1.5888 0.4994 0.2713 0.059 Uiso 1 1 calc R
C33 C 0.115(3) 0.804(2) 0.4388(14) 0.057(6) Uani 1 1 d .
H33 H 0.0219 0.8391 0.4152 0.068 Uiso 1 1 calc R
C34 C 0.359(3) 0.810(3) 0.4866(17) 0.072(8) Uani 1 1 d .
H34A H 0.3748 0.7358 0.4942 0.086 Uiso 1 1 calc R
H34B H 0.3537 0.8400 0.5329 0.086 Uiso 1 1 calc R
H34C H 0.4473 0.8225 0.4555 0.086 Uiso 1 1 calc R
C35 C 0.176(4) 0.970(2) 0.4315(19) 0.082(10) Uani 1 1 d .
H35A H 0.2456 0.9788 0.3892 0.098 Uiso 1 1 calc R
H35B H 0.1963 1.0052 0.4713 0.098 Uiso 1 1 calc R
H35C H 0.0652 0.9984 0.4202 0.098 Uiso 1 1 calc R

loop_
_atom_site_aniso_label
_atom_site_aniso_U_11
_atom_site_aniso_U_22
_atom_site_aniso_U_33
_atom_site_aniso_U_23
_atom_site_aniso_U_13
_atom_site_aniso_U_12
Yb1 0.0154(3) 0.0154(4) 0.0287(4) -0.0005(3) -0.0002(3) -0.0047(3)
Yb2 0.0134(3) 0.0152(4) 0.0284(4) 0.0003(3) -0.0024(3) -0.0044(3)
O1 0.039(8) 0.020(6) 0.040(8) 0.007(6) -0.006(6) -0.008(6)
O2 0.020(5) 0.009(5) 0.027(6) 0.001(4) 0.003(5) 0.001(4)
O3 0.021(6) 0.013(6) 0.040(7) -0.004(5) 0.008(5) 0.000(4)
O4 0.024(6) 0.035(7) 0.037(8) 0.009(6) -0.001(6) 0.006(5)
O5 0.039(7) 0.020(6) 0.040(8) 0.007(5) -0.004(6) -0.001(6)
O6 0.024(5) 0.005(5) 0.026(6) -0.001(4) 0.008(4) -0.005(4)
O7 0.022(6) 0.014(6) 0.039(7) 0.001(5) -0.016(5) -0.002(5)
O8 0.033(7) 0.015(6) 0.056(9) 0.007(6) -0.001(6) -0.010(5)
O9 0.018(6) 0.020(6) 0.046(8) -0.001(5) 0.008(5) -0.012(5)
O10 0.016(5) 0.029(6) 0.026(6) 0.000(5) -0.004(5) -0.004(5)
O11 0.024(6) 0.033(7) 0.041(8) -0.004(6) -0.001(6) -0.010(5)
O12 0.031(7) 0.050(9) 0.037(8) 0.004(6) 0.007(6) -0.019(6)
O13 0.014(6) 0.040(8) 0.051(9) 0.009(6) 0.008(6) -0.015(5)
O14 0.019(6) 0.056(9) 0.029(7) 0.002(6) -0.003(5) -0.010(6)
O15 0.077(14) 0.076(15) 0.096(16) -0.024(12) 0.010(12) -0.042(12)
N1 0.013(6) 0.021(7) 0.034(8) 0.010(6) -0.005(6) -0.002(5)
N2 0.031(8) 0.028(8) 0.020(7) 0.004(6) -0.004(6) -0.007(6)
N3 0.026(7) 0.014(7) 0.029(8) 0.001(6) 0.007(6) -0.005(6)
N4 0.021(7) 0.020(7) 0.013(6) 0.008(5) -0.006(5) 0.004(5)
N5 0.026(7) 0.014(7) 0.030(8) 0.007(6) -0.008(6) -0.003(6)
N6 0.027(8) 0.026(8) 0.028(8) 0.002(6) -0.005(6) -0.006(6)
N7 0.030(8) 0.040(9) 0.028(8) 0.001(7) 0.013(7) -0.008(7)
N8 0.024(8) 0.044(10) 0.054(11) 0.021(8) -0.008(7) -0.026(7)
N9 0.044(11) 0.071(14) 0.049(12) 0.004(10) -0.004(9) -0.028(10)
C1 0.043(11) 0.027(10) 0.028(10) 0.005(8) -0.007(8) -0.007(8)
C2 0.015(7) 0.016(8) 0.027(9) -0.002(6) 0.002(6) 0.007(6)
C3 0.018(7) 0.027(9) 0.022(8) -0.013(7) 0.012(6) -0.009(6)
C4 0.013(7) 0.029(9) 0.021(8) -0.005(7) -0.001(6) -0.003(6)
C5 0.014(7) 0.027(9) 0.031(9) -0.006(7) -0.002(7) -0.002(6)
C6 0.036(10) 0.033(10) 0.033(10) -0.010(8) -0.013(8) -0.011(8)
C7 0.014(8) 0.038(10) 0.031(10) -0.011(8) -0.005(7) 0.009(7)
C8 0.018(8) 0.023(9) 0.042(11) -0.008(8) -0.009(8) 0.009(7)
C9 0.026(9) 0.013(8) 0.043(11) -0.006(7) -0.008(8) -0.003(7)
C10 0.014(7) 0.017(8) 0.049(11) -0.002(7) 0.002(7) -0.013(6)
C11 0.048(12) 0.025(10) 0.037(11) 0.007(8) -0.013(9) 0.011(9)
C12 0.046(12) 0.036(11) 0.032(11) 0.005(8) -0.013(9) -0.010(9)
C13 0.018(8) 0.025(9) 0.041(11) 0.008(8) -0.002(7) -0.008(7)
C14 0.017(7) 0.037(9) 0.021(8) 0.008(7) -0.005(6) -0.012(7)
C15 0.024(8) 0.017(8) 0.019(8) -0.008(6) 0.000(6) -0.003(6)
C16 0.012(7) 0.024(9) 0.043(11) -0.010(8) -0.002(7) 0.001(6)
C17 0.041(11) 0.034(11) 0.046(12) -0.018(9) -0.003(9) -0.016(9)
C18 0.052(13) 0.030(11) 0.051(13) -0.009(9) -0.006(10) -0.022(10)
C19 0.024(9) 0.013(8) 0.077(15) 0.006(9) -0.009(9) -0.013(7)
C20 0.016(8) 0.021(9) 0.045(11) -0.004(7) -0.003(7) -0.011(6)
C21 0.008(7) 0.021(9) 0.057(12) -0.016(8) 0.000(7) -0.002(6)
C22 0.064(15) 0.039(12) 0.035(12) 0.008(9) 0.015(10) -0.013(11)
C23 0.010(7) 0.044(11) 0.036(10) 0.005(8) -0.010(7) -0.015(7)
C24 0.036(11) 0.034(12) 0.084(18) -0.006(11) 0.016(11) -0.022(9)
C25 0.030(9) 0.021(9) 0.042(11) 0.000(8) -0.028(9) 0.004(7)
C26 0.030(9) 0.032(10) 0.054(13) -0.001(9) 0.005(9) -0.028(8)
C27 0.012(8) 0.049(12) 0.036(10) 0.012(9) -0.005(7) -0.012(8)
C28 0.030(11) 0.074(18) 0.081(19) 0.019(15) 0.020(12) -0.013(12)
C29 0.032(11) 0.067(17) 0.069(17) 0.034(14) -0.002(11) -0.020(11)
C30 0.020(8) 0.030(10) 0.027(9) 0.003(7) 0.005(7) -0.004(7)
C31 0.034(13) 0.13(3) 0.08(2) 0.02(2) -0.035(14) -0.027(16)
C32 0.035(11) 0.040(12) 0.065(16) 0.006(11) -0.004(11) -0.003(9)
C33 0.045(13) 0.073(19) 0.056(16) -0.014(13) -0.006(11) -0.021(13)
C34 0.040(14) 0.10(2) 0.08(2) 0.012(17) -0.017(13) -0.022(14)
C35 0.07(2) 0.08(2) 0.10(3) 0.029(19) -0.035(18) -0.037(17)

loop_
_atom_type_symbol
_atom_type_description
_atom_type_scat_dispersion_real
_atom_type_scat_dispersion_imag
_atom_type_scat_source
C C 0.0033 0.0016 'International Tables Vol C Tables 4.2.6.8 and 6.1.1.4'
H H 0.0000 0.0000 'International Tables Vol C Tables 4.2.6.8 and 6.1.1.4'
N N 0.0061 0.0033 'International Tables Vol C Tables 4.2.6.8 and 6.1.1.4'
O O 0.0106 0.0060 'International Tables Vol C Tables 4.2.6.8 and 6.1.1.4'
Yb Yb -0.3850 5.5486 'International Tables Vol C Tables 4.2.6.8 and 6.1.1.4'

loop_
_geom_angle_atom_site_label_1
_geom_angle_atom_site_label_2
_geom_angle_atom_site_label_3
_geom_angle
O3 Yb1 O6 138.0(4)
O3 Yb1 O2 144.8(4)
O6 Yb1 O2 71.3(4)
O3 Yb1 O9 88.4(4)
O6 Yb1 O9 76.6(4)
O2 Yb1 O9 79.9(4)
O3 Yb1 O11 90.5(5)
O6 Yb1 O11 120.7(4)
O2 Yb1 O11 84.8(4)
O9 Yb1 O11 151.6(5)
O3 Yb1 O12 99.0(5)
O6 Yb1 O12 80.5(4)
O2 Yb1 O12 106.5(4)
O9 Yb1 O12 152.9(5)
O11 Yb1 O12 55.0(5)
O3 Yb1 N3 77.9(5)
O6 Yb1 N3 132.7(4)
O2 Yb1 N3 67.0(4)
O9 Yb1 N3 75.0(5)
O11 Yb1 N3 77.0(5)
O12 Yb1 N3 132.0(5)
O3 Yb1 N4 74.4(5)
O6 Yb1 N4 64.4(4)
O2 Yb1 N4 134.4(4)
O9 Yb1 N4 79.9(5)
O11 Yb1 N4 126.9(5)
O12 Yb1 N4 77.1(5)
N3 Yb1 N4 142.9(5)
O3 Yb1 C25 94.5(5)
O6 Yb1 C25 101.7(5)
O2 Yb1 C25 97.2(5)
O9 Yb1 C25 176.9(5)
O11 Yb1 C25 27.7(5)
O12 Yb1 C25 27.3(5)
N3 Yb1 C25 104.7(5)
N4 Yb1 C25 101.7(5)
O3 Yb1 C3 123.1(4)
O6 Yb1 C3 89.9(4)
O2 Yb1 C3 21.7(4)
O9 Yb1 C3 72.8(4)
O11 Yb1 C3 84.2(4)
O12 Yb1 C3 121.9(4)
N3 Yb1 C3 45.7(4)
N4 Yb1 C3 146.4(5)
C25 Yb1 C3 104.7(5)
O3 Yb1 Yb2 159.8(3)
O6 Yb1 Yb2 34.8(3)
O2 Yb1 Yb2 36.9(3)
O9 Yb1 Yb2 71.7(3)
O11 Yb1 Yb2 108.7(3)
O12 Yb1 Yb2 97.3(4)
N3 Yb1 Yb2 99.8(3)
N4 Yb1 Yb2 97.8(3)
C25 Yb1 Yb2 105.4(4)
C3 Yb1 Yb2 55.3(3)
O7 Yb2 O6 141.3(4)
O7 Yb2 O10 86.2(4)
O6 Yb2 O10 78.2(4)
O7 Yb2 O14 84.3(5)
O6 Yb2 O14 126.9(4)
O10 Yb2 O14 145.9(4)
O7 Yb2 O2 140.1(4)
O6 Yb2 O2 70.6(4)
O10 Yb2 O2 77.9(4)
O14 Yb2 O2 88.8(4)
O7 Yb2 O13 105.1(5)
O6 Yb2 O13 73.4(4)
O10 Yb2 O13 146.5(4)
O14 Yb2 O13 67.5(5)
O2 Yb2 O13 108.3(4)
O7 Yb2 N6 76.0(5)
O6 Yb2 N6 66.2(4)
O10 Yb2 N6 77.8(5)
O14 Yb2 N6 130.7(5)
O2 Yb2 N6 133.7(4)
O13 Yb2 N6 74.7(5)
O7 Yb2 N1 75.5(5)
O6 Yb2 N1 131.3(4)
O10 Yb2 N1 74.0(4)
O14 Yb2 N1 71.9(4)
O2 Yb2 N1 65.0(4)
O13 Yb2 N1 139.0(5)
N6 Yb2 N1 140.8(5)
O7 Yb2 C14 120.3(5)
O6 Yb2 C14 21.2(4)
O10 Yb2 C14 75.2(4)
O14 Yb2 C14 137.0(4)
O2 Yb2 C14 90.7(4)
O13 Yb2 C14 72.0(4)
N6 Yb2 C14 45.0(5)
N1 Yb2 C14 144.0(4)
O7 Yb2 Yb1 157.7(3)
O6 Yb2 Yb1 35.1(3)
O10 Yb2 Yb1 71.6(3)
O14 Yb2 Yb1 114.1(4)
O2 Yb2 Yb1 35.9(3)
O13 Yb2 Yb1 94.0(3)
N6 Yb2 Yb1 98.8(3)
N1 Yb2 Yb1 97.5(3)
C14 Yb2 Yb1 54.9(3)
N1 O1 H1 109.5
C3 O2 Yb1 117.7(10)
C3 O2 Yb2 121.7(10)
Yb1 O2 Yb2 107.3(5)
C10 O3 Yb1 137.5(11)
C9 O4 C11 116.9(14)
N4 O5 H5 109.5
C14 O6 Yb2 120.6(10)
C14 O6 Yb1 123.5(10)
Yb2 O6 Yb1 110.1(5)
C21 O7 Yb2 141.2(12)
C20 O8 C22 117.7(15)
C23 O9 Yb1 134.5(10)
C23 O10 Yb2 135.0(10)
C25 O11 Yb1 92.6(11)
C25 O12 Yb1 92.5(12)
C27 O13 Yb2 127.5(12)
C30 O14 Yb2 145.3(12)
C2 N1 O1 115.0(14)
C2 N1 Yb2 122.3(11)
O1 N1 Yb2 122.5(11)
C3 N2 N3 110.2(14)
C4 N3 N2 113.1(14)
C4 N3 Yb1 128.5(11)
N2 N3 Yb1 117.5(10)
C13 N4 O5 116.9(14)
C13 N4 Yb1 122.1(11)
O5 N4 Yb1 120.2(10)
C14 N5 N6 112.1(14)
C15 N6 N5 114.1(15)
C15 N6 Yb2 128.9(12)
N5 N6 Yb2 116.9(11)
C27 N7 C28 121.5(17)
C27 N7 C29 120.7(18)
C28 N7 C29 117.8(17)
C30 N8 C31 121(2)
C30 N8 C32 119.5(18)
C31 N8 C32 118.7(19)
C33 N9 C35 123(2)
C33 N9 C34 121(2)
C35 N9 C34 115(2)
C2 C1 H1A 109.5
C2 C1 H1B 109.5
H1A C1 H1B 109.5
C2 C1 H1C 109.5
H1A C1 H1C 109.5
H1B C1 H1C 109.5
N1 C2 C1 126.2(15)
N1 C2 C3 111.0(14)
C1 C2 C3 122.7(14)
O2 C3 N2 126.3(16)
O2 C3 C2 116.6(13)
N2 C3 C2 116.6(14)
N2 C3 Yb1 86.5(10)
C2 C3 Yb1 151.7(11)
N3 C4 C5 127.2(16)
N3 C4 H4 116.4
C5 C4 H4 116.4
C6 C5 C10 119.2(16)
C6 C5 C4 116.5(16)
C10 C5 C4 123.7(15)
C7 C6 C5 120.6(18)
C7 C6 H6 119.7
C5 C6 H6 119.7
C6 C7 C8 120.8(16)
C6 C7 H7 119.6
C8 C7 H7 119.6
C7 C8 C9 120.1(16)
C7 C8 H8 119.9
C9 C8 H8 119.9
O4 C9 C8 123.6(16)
O4 C9 C10 115.1(15)
C8 C9 C10 121.2(18)
O3 C10 C9 117.7(17)
O3 C10 C5 124.3(16)
C9 C10 C5 118.0(16)
O4 C11 H11A 109.5
O4 C11 H11B 109.5
H11A C11 H11B 109.5
O4 C11 H11C 109.5
H11A C11 H11C 109.5
H11B C11 H11C 109.5
C13 C12 H12A 109.5
C13 C12 H12B 109.5
H12A C12 H12B 109.5
C13 C12 H12C 109.5
H12A C12 H12C 109.5
H12B C12 H12C 109.5
N4 C13 C14 111.2(16)
N4 C13 C12 126.7(16)
C14 C13 C12 122.0(17)
N5 C14 O6 123.9(15)
N5 C14 C13 120.6(16)
O6 C14 C13 115.4(16)
N5 C14 Yb2 85.9(10)
C13 C14 Yb2 152.5(13)
N6 C15 C16 125.9(16)
N6 C15 H15 117.1
C16 C15 H15 117.1
C17 C16 C15 117.2(17)
C17 C16 C21 117.8(17)
C15 C16 C21 124.6(16)
C18 C17 C16 121(2)
C18 C17 H17 119.5
C16 C17 H17 119.5
C17 C18 C19 121.1(18)
C17 C18 H18 119.4
C19 C18 H18 119.4
C18 C19 C20 119.5(17)
C18 C19 H19 120.3
C20 C19 H19 120.3
O8 C20 C21 113.3(15)
O8 C20 C19 125.9(16)
C21 C20 C19 120.8(18)
O7 C21 C20 119.0(18)
O7 C21 C16 121.5(16)
C20 C21 C16 119.5(16)
O8 C22 H22A 109.5
O8 C22 H22B 109.5
H22A C22 H22B 109.5
O8 C22 H22C 109.5
H22A C22 H22C 109.5
H22B C22 H22C 109.5
O9 C23 O10 125.1(14)
O9 C23 C24 116.8(16)
O10 C23 C24 118.1(16)
C23 C24 H24A 109.5
C23 C24 H24B 109.5
H24A C24 H24B 109.5
C23 C24 H24C 109.5
H24A C24 H24C 109.5
H24B C24 H24C 109.5
O12 C25 O11 119.8(18)
O12 C25 C26 119.6(19)
O11 C25 C26 120.6(17)
O12 C25 Yb1 60.2(10)
O11 C25 Yb1 59.6(10)
C26 C25 Yb1 173.6(13)
C25 C26 H26A 109.5
C25 C26 H26B 109.5
H26A C26 H26B 109.5
C25 C26 H26C 109.5
H26A C26 H26C 109.5
H26B C26 H26C 109.5
O13 C27 N7 122.4(18)
O13 C27 H27 118.8
N7 C27 H27 118.8
N7 C28 H28A 109.5
N7 C28 H28B 109.5
H28A C28 H28B 109.5
N7 C28 H28C 109.5
H28A C28 H28C 109.5
H28B C28 H28C 109.5
N7 C29 H29A 109.5
N7 C29 H29B 109.5
H29A C29 H29B 109.5
N7 C29 H29C 109.5
H29A C29 H29C 109.5
H29B C29 H29C 109.5
O14 C30 N8 125.0(17)
O14 C30 H30 117.5
N8 C30 H30 117.5
N8 C31 H31A 109.5
N8 C31 H31B 109.5
H31A C31 H31B 109.5
N8 C31 H31C 109.5
H31A C31 H31C 109.5
H31B C31 H31C 109.5
N8 C32 H32A 109.5
N8 C32 H32B 109.5
H32A C32 H32B 109.5
N8 C32 H32C 109.5
H32A C32 H32C 109.5
H32B C32 H32C 109.5
O15 C33 N9 125(3)
O15 C33 H33 117.4
N9 C33 H33 117.4
N9 C34 H34A 109.5
N9 C34 H34B 109.5
H34A C34 H34B 109.5
N9 C34 H34C 109.5
H34A C34 H34C 109.5
H34B C34 H34C 109.5
N9 C35 H35A 109.5
N9 C35 H35B 109.5
H35A C35 H35B 109.5
N9 C35 H35C 109.5
H35A C35 H35C 109.5
H35B C35 H35C 109.5

loop_
_geom_bond_atom_site_label_1
_geom_bond_atom_site_label_2
_geom_bond_distance
Yb1 O3 2.181(11)
Yb1 O6 2.284(10)
Yb1 O2 2.290(10)
Yb1 O9 2.324(11)
Yb1 O11 2.377(13)
Yb1 O12 2.391(12)
Yb1 N3 2.398(14)
Yb1 N4 2.456(13)
Yb1 C25 2.75(2)
Yb1 C3 3.116(17)
Yb1 Yb2 3.7307(12)
Yb2 O7 2.137(11)
Yb2 O6 2.267(10)
Yb2 O10 2.316(11)
Yb2 O14 2.321(12)
Yb2 O2 2.343(11)
Yb2 O13 2.385(11)
Yb2 N6 2.447(15)
Yb2 N1 2.451(14)
Yb2 C14 3.156(16)
O1 N1 1.377(18)
O1 H1 0.8400
O2 C3 1.302(19)
O3 C10 1.28(2)
O4 C9 1.35(2)
O4 C11 1.44(2)
O5 N4 1.390(17)
O5 H5 0.8400
O6 C14 1.33(2)
O7 C21 1.32(2)
O8 C20 1.35(2)
O8 C22 1.47(2)
O9 C23 1.26(2)
O10 C23 1.30(2)
O11 C25 1.28(2)
O12 C25 1.26(2)
O13 C27 1.25(2)
O14 C30 1.22(2)
O15 C33 1.22(3)
N1 C2 1.30(2)
N2 C3 1.31(2)
N2 N3 1.421(19)
N3 C4 1.28(2)
N4 C13 1.27(2)
N5 C14 1.30(2)
N5 N6 1.402(19)
N6 C15 1.30(2)
N7 C27 1.34(2)
N7 C28 1.44(3)
N7 C29 1.47(3)
N8 C30 1.33(2)
N8 C31 1.39(3)
N8 C32 1.45(3)
N9 C33 1.32(3)
N9 C35 1.47(3)
N9 C34 1.48(3)
C1 C2 1.48(2)
C1 H1A 0.9800
C1 H1B 0.9800
C1 H1C 0.9800
C2 C3 1.50(2)
C4 C5 1.44(2)
C4 H4 0.9500
C5 C6 1.43(2)
C5 C10 1.43(3)
C6 C7 1.36(3)
C6 H6 0.9500
C7 C8 1.39(3)
C7 H7 0.9500
C8 C9 1.39(2)
C8 H8 0.9500
C9 C10 1.40(2)
C11 H11A 0.9800
C11 H11B 0.9800
C11 H11C 0.9800
C12 C13 1.49(3)
C12 H12A 0.9800
C12 H12B 0.9800
C12 H12C 0.9800
C13 C14 1.47(2)
C15 C16 1.43(2)
C15 H15 0.9500
C16 C17 1.43(3)
C16 C21 1.44(3)
C17 C18 1.37(3)
C17 H17 0.9500
C18 C19 1.39(3)
C18 H18 0.9500
C19 C20 1.40(3)
C19 H19 0.9500
C20 C21 1.40(2)
C22 H22A 0.9800
C22 H22B 0.9800
C22 H22C 0.9800
C23 C24 1.52(2)
C24 H24A 0.9800
C24 H24B 0.9800
C24 H24C 0.9800
C25 C26 1.48(2)
C26 H26A 0.9800
C26 H26B 0.9800
C26 H26C 0.9800
C27 H27 0.9500
C28 H28A 0.9800
C28 H28B 0.9800
C28 H28C 0.9800
C29 H29A 0.9800
C29 H29B 0.9800
C29 H29C 0.9800
C30 H30 0.9500
C31 H31A 0.9800
C31 H31B 0.9800
C31 H31C 0.9800
C32 H32A 0.9800
C32 H32B 0.9800
C32 H32C 0.9800
C33 H33 0.9500
C34 H34A 0.9800
C34 H34B 0.9800
C34 H34C 0.9800
C35 H35A 0.9800
C35 H35B 0.9800
C35 H35C 0.9800
